data_7050064
loop_
_publ_author_name
'Graf, Ernest'
'Wais Hosseini, Mir'
'Planeix, Jean-Marc'
'Kyritsakas, Nathalie'

_publ_section_title
;
 Molecular tectonics: design of coordinating tectons based on
 diazamacrocycles bearing pyridine units and formation of 1D copper
 coordination networks
;
_journal_issue 2
_journal_name_full 'New Journal of Chemistry'
_journal_page_first 343
_journal_paper_doi 10.1039/b416145a
_journal_volume 29
_journal_year 2005
_chemical_formula_sum 'C37 H52 Cu2 N4 O14'
_chemical_formula_weight 903.91
_chemical_name_systematic
;
?
;
_space_group_IT_number 2
_symmetry_cell_setting triclinic
_symmetry_space_group_name_Hall '-P 1'
_symmetry_space_group_name_H-M 'P -1'
_atom_sites_solution_hydrogens geom
_atom_sites_solution_primary direct
_atom_sites_solution_secondary difmap
_audit_creation_method SHELXL-97
_cell_angle_alpha 108.692(2)
_cell_angle_beta 93.096(2)
_cell_angle_gamma 107.264(2)
_cell_formula_units_Z 1
_cell_length_a 8.6452(2)
_cell_length_b 11.4949(3)
_cell_length_c 12.4095(3)
_cell_measurement_reflns_used 6706
_cell_measurement_temperature 173(2)
_cell_measurement_theta_max 29.41
_cell_measurement_theta_min 2.50
_cell_volume 1100.27(5)
_computing_cell_refinement 'Bruker SMART'
_computing_data_collection 'Bruker SMART'
_computing_data_reduction 'Bruker SAINT'
_computing_molecular_graphics 'Bruker SHELXTL'
_computing_publication_material 'Bruker SHELXTL'
_computing_structure_refinement 'SHELXL-97 (Sheldrick, 1997)'
_computing_structure_solution 'SHELXS-97 (Sheldrick, 1990)'
_diffrn_ambient_temperature 173(2)
_diffrn_measured_fraction_theta_full 0.916
_diffrn_measured_fraction_theta_max 0.916
_diffrn_measurement_device_type 'CCD area detector'
_diffrn_measurement_method 'phi and omega scans'
_diffrn_radiation_monochromator graphite
_diffrn_radiation_source 'fine-focus sealed tube'
_diffrn_radiation_type MoK\a
_diffrn_radiation_wavelength 0.71073
_diffrn_reflns_av_R_equivalents 0.0415
_diffrn_reflns_av_sigmaI/netI 0.0502
_diffrn_reflns_limit_h_max 14
_diffrn_reflns_limit_h_min -14
_diffrn_reflns_limit_k_max 18
_diffrn_reflns_limit_k_min -19
_diffrn_reflns_limit_l_max 20
_diffrn_reflns_limit_l_min -20
_diffrn_reflns_number 53993
_diffrn_reflns_theta_full 36.58
_diffrn_reflns_theta_max 36.58
_diffrn_reflns_theta_min 1.76
_exptl_absorpt_coefficient_mu 1.032
_exptl_absorpt_correction_type none
_exptl_crystal_colour clear
_exptl_crystal_density_diffrn 1.364
_exptl_crystal_density_meas 1.364
_exptl_crystal_density_method 'not measured'
_exptl_crystal_description plate
_exptl_crystal_F_000 472
_exptl_crystal_size_max 0.22
_exptl_crystal_size_mid 0.11
_exptl_crystal_size_min 0.04
_refine_diff_density_max 1.859
_refine_diff_density_min -0.889
_refine_diff_density_rms 0.145
_refine_ls_extinction_method none
_refine_ls_goodness_of_fit_ref 1.024
_refine_ls_hydrogen_treatment mixed
_refine_ls_matrix_type full
_refine_ls_number_parameters 284
_refine_ls_number_reflns 9964
_refine_ls_number_restraints 0
_refine_ls_restrained_S_all 1.024
_refine_ls_R_factor_all 0.0827
_refine_ls_R_factor_gt 0.0531
_refine_ls_shift/su_max 0.028
_refine_ls_shift/su_mean 0.016
_refine_ls_structure_factor_coef Fsqd
_refine_ls_weighting_details 'calc w=1/[\s^2^(Fo^2^)+(0.1303P)^2^+0.0000P] where P=(Fo^2^+2Fc^2^)/3'
_refine_ls_weighting_scheme calc
_refine_ls_wR_factor_gt 0.1707
_refine_ls_wR_factor_ref 0.1888
_reflns_number_gt 7098
_reflns_number_total 9964
_reflns_threshold_expression >2sigma(I)
_cod_data_source_file b416145a.txt
_cod_data_source_block e14n
_cod_depositor_comments
;
The following automatic conversions were performed:
'_symmetry_cell_setting' value 'Triclinic' changed to 'triclinic'
according to '/home/saulius/struct/CIF-dictionaries/cif_core.dic'
dictionary named 'cif_core.dic' version 2.4.1 from 2010-06-29.

Automatic conversion script
Id: cif_fix_enum 1527 2010-12-29 10:47:43Z saulius 
;
_cod_original_sg_symbol_H-M P-1
_cod_database_code 7050064

loop_
_symmetry_equiv_pos_as_xyz
'x, y, z'
'-x, -y, -z'

loop_
_atom_site_label
_atom_site_type_symbol
_atom_site_fract_x
_atom_site_fract_y
_atom_site_fract_z
_atom_site_U_iso_or_equiv
_atom_site_adp_type
_atom_site_occupancy
_atom_site_symmetry_multiplicity
_atom_site_calc_flag
_atom_site_refinement_flags
_atom_site_disorder_assembly
_atom_site_disorder_group
C18 C 0.4285(6) 0.9433(6) 0.4942(4) 0.0882(17) Uani 1 1 d . . .
C19 C 0.7066(9) 1.0365(7) 0.4569(6) 0.064(2) Uani 0.50 1 d P . .
C20 C 0.7091(7) 0.9177(6) 0.3969(6) 0.0490(14) Uani 0.50 1 d P . .
C1 C 0.9039(3) 0.7939(2) 0.77835(17) 0.0283(4) Uani 1 1 d . . .
H1 H 0.9115 0.7276 0.8064 0.034 Uiso 1 1 calc R . .
C2 C 0.8642(3) 0.8976(2) 0.85084(17) 0.0296(4) Uani 1 1 d . . .
H2 H 0.8455 0.9016 0.9265 0.036 Uiso 1 1 calc R . .
C3 C 0.8525(3) 0.99388(19) 0.81140(16) 0.0249(4) Uani 1 1 d . . .
C4 C 0.8763(5) 0.9817(3) 0.7001(2) 0.0523(8) Uani 1 1 d . . .
H4 H 0.8669 1.0455 0.6693 0.063 Uiso 1 1 calc R . .
C5 C 0.9146(4) 0.8742(3) 0.6335(2) 0.0483(7) Uani 1 1 d . . .
H5 H 0.9291 0.8658 0.5564 0.058 Uiso 1 1 calc R . .
C6 C 0.8239(3) 1.11256(19) 0.89271(16) 0.0258(4) Uani 1 1 d . . .
C7 C 0.5299(3) 1.0243(2) 0.80342(18) 0.0312(4) Uani 1 1 d . . .
H7A H 0.5692 0.9643 0.7437 0.037 Uiso 1 1 calc R . .
H7B H 0.4823 1.0728 0.7657 0.037 Uiso 1 1 calc R . .
C8 C 0.3958(3) 0.9446(2) 0.84962(18) 0.0313(4) Uani 1 1 d . . .
H8A H 0.3622 1.0026 0.9149 0.038 Uiso 1 1 calc R . .
H8B H 0.2986 0.8930 0.7885 0.038 Uiso 1 1 calc R . .
C9 C 0.3345(3) 0.7560(2) 0.90355(18) 0.0337(5) Uani 1 1 d . . .
H9A H 0.3420 0.6717 0.8540 0.040 Uiso 1 1 calc R . .
H9B H 0.2251 0.7592 0.8795 0.040 Uiso 1 1 calc R . .
C10 C 0.3509(3) 0.7642(2) 1.02855(18) 0.0304(4) Uani 1 1 d . . .
H10A H 0.2686 0.6864 1.0344 0.036 Uiso 1 1 calc R . .
H10B H 0.4612 0.7625 1.0525 0.036 Uiso 1 1 calc R . .
C11 C 1.3054(2) 0.60342(19) 0.57576(16) 0.0237(3) Uani 1 1 d . . .
C12 C 1.4867(3) 0.6617(2) 0.6222(2) 0.0352(5) Uani 1 1 d . . .
H12A H 1.5316 0.7438 0.6087 0.053 Uiso 1 1 calc R . .
H12B H 1.5421 0.6010 0.5830 0.053 Uiso 1 1 calc R . .
H12C H 1.5042 0.6783 0.7052 0.053 Uiso 1 1 calc R . .
C13 C 1.0312(3) 0.5832(2) 0.33271(17) 0.0271(4) Uani 1 1 d . . .
C14 C 1.0474(4) 0.6295(3) 0.2313(2) 0.0495(7) Uani 1 1 d . . .
H14A H 1.1477 0.7048 0.2494 0.074 Uiso 1 1 calc R . .
H14B H 0.9519 0.6545 0.2157 0.074 Uiso 1 1 calc R . .
H14C H 1.0530 0.5592 0.1632 0.074 Uiso 1 1 calc R . .
C15 C 0.6033(10) 0.6707(7) 0.3145(5) 0.0571(17) Uani 0.50 1 d P . .
C16 C 0.5798(9) 0.8077(7) 0.3863(6) 0.0549(17) Uani 0.50 1 d P . .
C17 C 0.4416(9) 0.8237(12) 0.4363(8) 0.093(4) Uani 0.50 1 d P . .
C21 C 0.3203(7) 0.3944(6) 0.0453(6) 0.1090(18) Uani 1 1 d . . .
H21A H 0.3416 0.3724 0.1135 0.163 Uiso 1 1 calc R . .
H21B H 0.2364 0.4368 0.0556 0.163 Uiso 1 1 calc R . .
H21C H 0.4218 0.4536 0.0353 0.163 Uiso 1 1 calc R . .
Cu1 Cu 0.97841(3) 0.60858(2) 0.562389(18) 0.01930(8) Uani 1 1 d . . .
N1 N 0.9318(2) 0.78304(17) 0.67206(14) 0.0232(3) Uani 1 1 d . . .
N2 N 0.6718(2) 1.11788(17) 0.89135(14) 0.0257(3) Uani 1 1 d . . .
O1 O 0.9435(2) 1.20026(16) 0.96039(14) 0.0346(3) Uani 1 1 d . . .
O2 O 0.45895(19) 0.85985(15) 0.88715(13) 0.0296(3) Uani 1 1 d . . .
O3 O 1.21748(18) 0.67364(15) 0.61036(13) 0.0287(3) Uani 1 1 d . . .
O4 O 1.25298(19) 0.48751(16) 0.50558(16) 0.0355(4) Uani 1 1 d . . .
O5 O 0.9565(2) 0.52655(17) 0.68164(14) 0.0350(4) Uani 1 1 d . . .
O6 O 1.0076(2) 0.65844(16) 0.42452(13) 0.0312(3) Uani 1 1 d . . .
O7 O 0.2623(4) 0.2757(4) -0.0565(3) 0.1057(12) Uani 1 1 d . . .
H7 H 0.1603 0.2412 -0.0629 0.159 Uiso 1 1 calc R . .

loop_
_atom_site_aniso_label
_atom_site_aniso_U_11
_atom_site_aniso_U_22
_atom_site_aniso_U_33
_atom_site_aniso_U_23
_atom_site_aniso_U_13
_atom_site_aniso_U_12
C18 0.101(4) 0.158(6) 0.0448(18) 0.049(3) 0.022(2) 0.082(4)
C19 0.060(4) 0.063(4) 0.058(4) 0.030(3) -0.023(3) 0.003(3)
C20 0.036(3) 0.051(3) 0.064(4) 0.033(3) -0.005(2) 0.006(2)
C1 0.0405(11) 0.0244(9) 0.0265(9) 0.0083(7) 0.0110(8) 0.0198(8)
C2 0.0450(12) 0.0283(9) 0.0230(8) 0.0085(7) 0.0132(8) 0.0222(9)
C3 0.0339(10) 0.0226(8) 0.0201(8) 0.0039(6) 0.0070(7) 0.0159(7)
C4 0.111(3) 0.0434(14) 0.0314(11) 0.0201(10) 0.0331(14) 0.0550(17)
C5 0.097(2) 0.0414(13) 0.0271(10) 0.0148(9) 0.0299(13) 0.0464(16)
C6 0.0402(11) 0.0222(8) 0.0197(8) 0.0063(6) 0.0094(7) 0.0176(8)
C7 0.0410(12) 0.0307(10) 0.0238(9) 0.0065(7) 0.0022(8) 0.0185(9)
C8 0.0321(10) 0.0336(10) 0.0270(9) 0.0032(8) 0.0038(8) 0.0174(9)
C9 0.0389(12) 0.0280(10) 0.0269(9) 0.0004(8) 0.0112(8) 0.0098(9)
C10 0.0429(12) 0.0243(9) 0.0282(9) 0.0056(7) 0.0126(8) 0.0201(9)
C11 0.0205(8) 0.0255(8) 0.0220(8) 0.0040(6) 0.0069(6) 0.0076(7)
C12 0.0189(8) 0.0367(11) 0.0352(10) -0.0050(9) 0.0034(8) 0.0075(8)
C13 0.0315(10) 0.0268(9) 0.0257(9) 0.0122(7) 0.0077(7) 0.0098(8)
C14 0.075(2) 0.0486(15) 0.0366(13) 0.0264(11) 0.0180(13) 0.0230(15)
C15 0.083(5) 0.050(3) 0.043(3) 0.022(3) -0.008(3) 0.028(3)
C16 0.054(3) 0.053(4) 0.056(4) 0.034(3) -0.009(3) 0.001(3)
C17 0.039(3) 0.151(9) 0.083(5) 0.092(6) -0.016(4) -0.026(4)
C21 0.075(3) 0.105(4) 0.147(5) 0.050(4) 0.052(3) 0.018(3)
Cu1 0.01984(12) 0.01667(11) 0.02066(12) 0.00292(8) 0.00516(8) 0.00868(8)
N1 0.0267(8) 0.0215(7) 0.0216(7) 0.0034(5) 0.0048(6) 0.0126(6)
N2 0.0362(9) 0.0237(7) 0.0206(7) 0.0056(6) 0.0085(6) 0.0167(7)
O1 0.0382(9) 0.0290(8) 0.0307(7) 0.0006(6) 0.0051(6) 0.0135(7)
O2 0.0312(8) 0.0314(7) 0.0262(7) 0.0073(6) 0.0070(6) 0.0132(6)
O3 0.0225(6) 0.0247(7) 0.0317(7) -0.0018(5) 0.0015(5) 0.0108(5)
O4 0.0207(7) 0.0265(7) 0.0452(9) -0.0062(6) 0.0031(6) 0.0089(6)
O5 0.0551(11) 0.0300(8) 0.0292(7) 0.0140(6) 0.0193(7) 0.0212(7)
O6 0.0442(9) 0.0266(7) 0.0267(7) 0.0100(6) 0.0065(6) 0.0166(7)
O7 0.066(2) 0.147(4) 0.112(3) 0.040(3) 0.0315(19) 0.049(2)

loop_
_atom_type_symbol
_atom_type_description
_atom_type_scat_dispersion_real
_atom_type_scat_dispersion_imag
_atom_type_scat_source
C C 0.0033 0.0016 'International Tables Vol C Tables 4.2.6.8 and 6.1.1.4'
H H 0.0000 0.0000 'International Tables Vol C Tables 4.2.6.8 and 6.1.1.4'
N N 0.0061 0.0033 'International Tables Vol C Tables 4.2.6.8 and 6.1.1.4'
O O 0.0106 0.0060 'International Tables Vol C Tables 4.2.6.8 and 6.1.1.4'
Cu Cu 0.3201 1.2651 'International Tables Vol C Tables 4.2.6.8 and 6.1.1.4'

loop_
_geom_angle_atom_site_label_1
_geom_angle_atom_site_label_2
_geom_angle_atom_site_label_3
_geom_angle
_geom_angle_site_symmetry_1
_geom_angle_site_symmetry_3
_geom_angle_publ_flag
C17 C18 C19 125.2(6) . 2_676 ?
C17 C18 C18 116.0(6) . 2_676 ?
C19 C18 C18 118.9(7) 2_676 2_676 ?
C20 C19 C18 122.3(7) . 2_676 ?
C19 C20 C16 121.0(7) . . ?
N1 C1 C2 123.23(19) . . ?
C3 C2 C1 119.01(18) . . ?
C2 C3 C4 118.26(18) . . ?
C2 C3 C6 119.40(17) . . ?
C4 C3 C6 122.24(19) . . ?
C3 C4 C5 118.8(2) . . ?
N1 C5 C4 123.5(2) . . ?
O1 C6 N2 122.48(18) . . ?
O1 C6 C3 118.20(19) . . ?
N2 C6 C3 119.30(19) . . ?
N2 C7 C8 114.50(17) . . ?
O2 C8 C7 108.00(18) . . ?
O2 C9 C10 111.80(18) . . ?
N2 C10 C9 113.48(18) 2_677 . ?
O3 C11 O4 125.00(19) . . ?
O3 C11 C12 117.63(18) . . ?
O4 C11 C12 117.36(18) . . ?
O5 C13 O6 125.54(19) 2_766 . ?
O5 C13 C14 117.2(2) 2_766 . ?
O6 C13 C14 117.3(2) . . ?
C20 C16 C17 118.3(8) . . ?
C20 C16 C15 115.3(7) . . ?
C17 C16 C15 126.4(7) . . ?
C18 C17 C16 123.3(7) . . ?
O4 Cu1 O3 168.58(6) 2_766 . ?
O4 Cu1 O6 88.46(8) 2_766 . ?
O3 Cu1 O6 89.89(7) . . ?
O4 Cu1 O5 90.43(8) 2_766 . ?
O3 Cu1 O5 88.96(8) . . ?
O6 Cu1 O5 168.61(6) . . ?
O4 Cu1 N1 94.60(6) 2_766 . ?
O3 Cu1 N1 96.82(6) . . ?
O6 Cu1 N1 97.52(6) . . ?
O5 Cu1 N1 93.87(7) . . ?
O4 Cu1 Cu1 83.50(5) 2_766 2_766 ?
O3 Cu1 Cu1 85.11(4) . 2_766 ?
O6 Cu1 Cu1 85.50(5) . 2_766 ?
O5 Cu1 Cu1 83.10(5) . 2_766 ?
N1 Cu1 Cu1 176.40(5) . 2_766 ?
C5 N1 C1 117.21(17) . . ?
C5 N1 Cu1 122.77(14) . . ?
C1 N1 Cu1 119.71(13) . . ?
C6 N2 C7 124.20(17) . . ?
C6 N2 C10 117.69(18) . 2_677 ?
C7 N2 C10 117.36(18) . 2_677 ?
C8 O2 C9 113.52(18) . . ?
C11 O3 Cu1 122.19(13) . . ?
C11 O4 Cu1 124.17(13) . 2_766 ?
C13 O5 Cu1 124.23(14) 2_766 . ?
C13 O6 Cu1 121.60(14) . . ?

loop_
_geom_bond_atom_site_label_1
_geom_bond_atom_site_label_2
_geom_bond_distance
_geom_bond_site_symmetry_2
_geom_bond_publ_flag
C18 C17 1.374(14) . ?
C18 C19 1.391(10) 2_676 ?
C18 C18 1.467(12) 2_676 ?
C19 C20 1.337(11) . ?
C19 C18 1.391(10) 2_676 ?
C20 C16 1.380(8) . ?
C1 N1 1.327(3) . ?
C1 C2 1.392(3) . ?
C2 C3 1.373(3) . ?
C3 C4 1.377(3) . ?
C3 C6 1.511(3) . ?
C4 C5 1.391(3) . ?
C5 N1 1.325(3) . ?
C6 O1 1.239(3) . ?
C6 N2 1.335(3) . ?
C7 N2 1.474(3) . ?
C7 C8 1.514(3) . ?
C8 O2 1.429(3) . ?
C9 O2 1.429(3) . ?
C9 C10 1.520(3) . ?
C10 N2 1.477(2) 2_677 ?
C11 O3 1.261(2) . ?
C11 O4 1.263(2) . ?
C11 C12 1.506(3) . ?
C13 O5 1.254(3) 2_766 ?
C13 O6 1.260(2) . ?
C13 C14 1.514(3) . ?
C15 C16 1.621(11) . ?
C16 C17 1.408(13) . ?
C21 O7 1.460(7) . ?
Cu1 O4 1.9602(16) 2_766 ?
Cu1 O3 1.9621(15) . ?
Cu1 O6 1.9770(16) . ?
Cu1 O5 1.9833(16) . ?
Cu1 N1 2.1970(16) . ?
Cu1 Cu1 2.6279(4) 2_766 ?
N2 C10 1.477(2) 2_677 ?
O4 Cu1 1.9602(16) 2_766 ?
O5 C13 1.254(3) 2_766 ?
